data_8102559
loop_
_publ_author_name
'Ya-Wei Yun'
'Ping Yang'
'Wei-He Han'

_publ_section_title
;
 Crystal structure of hexaaquocobalt(II) piperazinium
 hexafluorogallate(III) chloride, [Co(H2O)6)][C4H12N2][GaF6]Cl
;
_journal_issue 4
_journal_name_full 'Zeitschrift f\"ur Kristallographie - New Crystal Structures'
_journal_page_first 639
_journal_volume 224
_journal_year 2009
_chemical_formula_moiety 'Co H12 O6, C4 H12 N2, F6 Ga, Cl'
_chemical_formula_sum 'C4 H24 Cl Co F6 Ga N2 O6'
_chemical_formula_weight 474.35
_chemical_name_systematic
;
Hexaaquocobalt(II) piperazinium 
hexafluorogallate(III) chloride,
[C~4~H~12~N~2~][Co(H~2~O)~6~)][GaF~6~]Cl
;
_space_group_IT_number 11
_symmetry_cell_setting monoclinic
_symmetry_space_group_name_Hall '-P 2yb'
_symmetry_space_group_name_H-M 'P 1 21/m 1'
_atom_sites_solution_hydrogens geom
_atom_sites_solution_primary direct
_atom_sites_solution_secondary difmap
_audit_creation_method SHELXL-97
_cell_angle_alpha 90.00
_cell_angle_beta 100.439(3)
_cell_angle_gamma 90.00
_cell_formula_units_Z 2
_cell_length_a 5.7574(17)
_cell_length_b 15.028(4)
_cell_length_c 9.697(3)
_cell_measurement_reflns_used 2005
_cell_measurement_temperature 291(2)
_cell_measurement_theta_max 25.07
_cell_measurement_theta_min 2.71
_cell_volume 825.1(4)
_computing_cell_refinement 'Bruker SMART'
_computing_data_collection 'Bruker SMART'
_computing_data_reduction 'Bruker SAINT'
_computing_molecular_graphics 'Bruker SHELXTL'
_computing_publication_material 'Bruker SHELXTL'
_computing_structure_refinement 'SHELXL-97 (Sheldrick, 1997)'
_computing_structure_solution 'SHELXS-97 (Sheldrick, 1990)'
_diffrn_ambient_temperature 291(2)
_diffrn_measured_fraction_theta_full 0.997
_diffrn_measured_fraction_theta_max 0.997
_diffrn_measurement_device_type 'CCD area detector'
_diffrn_measurement_method 'phi and omega scans'
_diffrn_radiation_monochromator graphite
_diffrn_radiation_source 'fine-focus sealed tube'
_diffrn_radiation_type MoK\a
_diffrn_radiation_wavelength 0.71073
_diffrn_reflns_av_R_equivalents 0.0413
_diffrn_reflns_av_sigmaI/netI 0.0389
_diffrn_reflns_limit_h_max 6
_diffrn_reflns_limit_h_min -6
_diffrn_reflns_limit_k_max 18
_diffrn_reflns_limit_k_min -18
_diffrn_reflns_limit_l_max 11
_diffrn_reflns_limit_l_min -11
_diffrn_reflns_number 5996
_diffrn_reflns_theta_full 25.49
_diffrn_reflns_theta_max 25.49
_diffrn_reflns_theta_min 2.53
_diffrn_standards_decay_% 0
_diffrn_standards_interval_count 100
_diffrn_standards_number 0
_exptl_absorpt_coefficient_mu 2.882
_exptl_absorpt_correction_T_max 0.649
_exptl_absorpt_correction_T_min 0.438
_exptl_absorpt_correction_type multi-scan
_exptl_absorpt_process_details sadabs
_exptl_crystal_colour pink
_exptl_crystal_density_diffrn 1.909
_exptl_crystal_density_method 'not measured'
_exptl_crystal_description block
_exptl_crystal_F_000 478
_exptl_crystal_size_max 0.29
_exptl_crystal_size_mid 0.25
_exptl_crystal_size_min 0.15
_refine_diff_density_max 0.827
_refine_diff_density_min -0.706
_refine_diff_density_rms 0.107
_refine_ls_extinction_method none
_refine_ls_goodness_of_fit_ref 1.072
_refine_ls_hydrogen_treatment constr
_refine_ls_matrix_type full
_refine_ls_number_parameters 106
_refine_ls_number_reflns 1595
_refine_ls_number_restraints 36
_refine_ls_restrained_S_all 1.188
_refine_ls_R_factor_all 0.0623
_refine_ls_R_factor_gt 0.0410
_refine_ls_shift/su_max 0.000
_refine_ls_shift/su_mean 0.000
_refine_ls_structure_factor_coef Fsqd
_refine_ls_weighting_details 'calc w=1/[\s^2^(Fo^2^)+(0.0396P)^2^+2.4034P] where P=(Fo^2^+2Fc^2^)/3'
_refine_ls_weighting_scheme calc
_refine_ls_wR_factor_gt 0.0942
_refine_ls_wR_factor_ref 0.1082
_reflns_number_gt 1228
_reflns_number_total 1595
_reflns_threshold_expression >2sigma(I)
_cod_data_source_file 1267-2773.cff
_cod_data_source_block b
_cod_depositor_comments
;
 Removing the'_geom_hbond_publ_flag' data item from the '_geom_hbond' loop
 since values were not provided for this data item.

 Antanas Vaitkus,
 2017-03-07

The following automatic conversions were performed:
'_symmetry_cell_setting' value 'Monoclinic' changed to 'monoclinic'
according to '/home/saulius/struct/CIF-dictionaries/cif_core.dic'
dictionary named 'cif_core.dic' version 2.4.1 from 2010-06-29.

Automatic conversion script
Id: cif_fix_enum 1555 2011-01-17 13:19:09Z saulius 
;
_cod_original_sg_symbol_H-M P21/m
_cod_database_code 8102559

loop_
_symmetry_equiv_pos_as_xyz
'x, y, z'
'-x, y+1/2, -z'
'-x, -y, -z'
'x, -y-1/2, z'

loop_
_atom_site_label
_atom_site_type_symbol
_atom_site_fract_x
_atom_site_fract_y
_atom_site_fract_z
_atom_site_U_iso_or_equiv
_atom_site_adp_type
_atom_site_occupancy
_atom_site_symmetry_multiplicity
_atom_site_calc_flag
_atom_site_refinement_flags
_atom_site_disorder_assembly
_atom_site_disorder_group
Ga1 Ga 0.41566(13) 0.2500 0.50877(8) 0.0250(2) Uani 1 2 d S . .
Co1 Co 0.47935(19) 0.2500 0.01494(10) 0.0354(3) Uani 1 2 d S . .
Cl1 Cl 0.0000 0.5000 0.0000 0.0598(6) Uani 1 2 d S . .
F1 F 0.6708(7) 0.2500 0.4123(4) 0.0346(10) Uani 1 2 d S . .
F2 F 0.1588(7) 0.2500 0.6029(4) 0.0320(9) Uani 1 2 d S . .
F3 F 0.2665(6) 0.3399(2) 0.3857(3) 0.0449(8) Uani 1 1 d . . .
F4 F 0.5651(6) 0.3402(2) 0.6296(3) 0.0424(8) Uani 1 1 d . . .
O1 O 0.1711(11) 0.2500 -0.1325(6) 0.0646(19) Uani 1 2 d SU . .
H1W H 0.0388 0.2500 -0.1099 0.097 Uiso 1 2 d SR . .
H2W H 0.1663 0.2500 -0.2162 0.097 Uiso 1 2 d SR . .
O2 O 0.7815(12) 0.2500 0.1668(6) 0.080(2) Uani 1 2 d SU . .
H3W H 0.7800 0.2500 0.2517 0.120 Uiso 1 2 d SR . .
H4W H 0.9166 0.2500 0.1493 0.120 Uiso 1 2 d SR . .
O3 O 0.3391(12) 0.3473(4) 0.1272(5) 0.091(2) Uani 1 1 d U . .
H5W H 0.1973 0.3466 0.1354 0.137 Uiso 1 1 d R . .
H6W H 0.4189 0.3708 0.1978 0.137 Uiso 1 1 d R . .
O4 O 0.6258(12) 0.3458(4) -0.0995(5) 0.108(2) Uani 1 1 d U . .
H7W H 0.6369 0.3396 -0.1831 0.162 Uiso 1 1 d R . .
H8W H 0.7104 0.3873 -0.0629 0.162 Uiso 1 1 d R . .
N1 N 0.9150(8) 0.4120(3) 0.5077(5) 0.0383(11) Uani 1 1 d U . .
H1A H 0.8063 0.3735 0.5281 0.046 Uiso 1 1 calc R . .
H1B H 1.0278 0.3803 0.4767 0.046 Uiso 1 1 calc R . .
C1 C 0.8006(10) 0.4731(4) 0.3937(6) 0.0412(13) Uani 1 1 d U . .
H1C H 0.6688 0.5035 0.4227 0.049 Uiso 1 1 calc R . .
H1D H 0.7407 0.4390 0.3098 0.049 Uiso 1 1 calc R . .
C2 C 1.0219(11) 0.4600(4) 0.6370(6) 0.0418(14) Uani 1 1 d U . .
H2A H 1.0987 0.4178 0.7062 0.050 Uiso 1 1 calc R . .
H2B H 0.8992 0.4901 0.6757 0.050 Uiso 1 1 calc R . .

loop_
_atom_site_aniso_label
_atom_site_aniso_U_11
_atom_site_aniso_U_22
_atom_site_aniso_U_33
_atom_site_aniso_U_23
_atom_site_aniso_U_13
_atom_site_aniso_U_12
Ga1 0.0294(4) 0.0249(4) 0.0222(4) 0.000 0.0091(3) 0.000
Co1 0.0474(7) 0.0385(6) 0.0220(5) 0.000 0.0105(4) 0.000
Cl1 0.0747(16) 0.0441(13) 0.0545(14) -0.0005(11) -0.0052(12) 0.0035(11)
F1 0.035(2) 0.039(2) 0.034(2) 0.000 0.0138(18) 0.000
F2 0.032(2) 0.037(2) 0.030(2) 0.000 0.0132(17) 0.000
F3 0.055(2) 0.047(2) 0.0380(17) 0.0161(15) 0.0222(15) 0.0221(16)
F4 0.053(2) 0.0439(19) 0.0336(17) -0.0112(14) 0.0160(14) -0.0203(16)
O1 0.057(4) 0.109(5) 0.029(3) 0.000 0.013(3) 0.000
O2 0.060(4) 0.149(7) 0.032(3) 0.000 0.013(3) 0.000
O3 0.157(5) 0.083(4) 0.036(2) 0.002(2) 0.022(3) 0.063(4)
O4 0.175(6) 0.113(5) 0.037(3) -0.002(3) 0.019(3) -0.095(4)
N1 0.040(3) 0.024(2) 0.053(3) 0.001(2) 0.015(2) -0.002(2)
C1 0.038(3) 0.032(3) 0.053(4) -0.001(3) 0.005(3) 0.001(2)
C2 0.056(4) 0.028(3) 0.044(3) 0.003(3) 0.016(3) 0.003(3)

loop_
_atom_type_symbol
_atom_type_description
_atom_type_scat_dispersion_real
_atom_type_scat_dispersion_imag
_atom_type_scat_source
C C 0.0033 0.0016 'International Tables Vol C Tables 4.2.6.8 and 6.1.1.4'
H H 0.0000 0.0000 'International Tables Vol C Tables 4.2.6.8 and 6.1.1.4'
F F 0.0171 0.0103 'International Tables Vol C Tables 4.2.6.8 and 6.1.1.4'
N N 0.0061 0.0033 'International Tables Vol C Tables 4.2.6.8 and 6.1.1.4'
O O 0.0106 0.0060 'International Tables Vol C Tables 4.2.6.8 and 6.1.1.4'
Cl Cl 0.1484 0.1585 'International Tables Vol C Tables 4.2.6.8 and 6.1.1.4'
Co Co 0.3494 0.9721 'International Tables Vol C Tables 4.2.6.8 and 6.1.1.4'
Ga Ga 0.2307 1.6083 'International Tables Vol C Tables 4.2.6.8 and 6.1.1.4'

loop_
_geom_angle_atom_site_label_1
_geom_angle_atom_site_label_2
_geom_angle_atom_site_label_3
_geom_angle
_geom_angle_site_symmetry_1
_geom_angle_site_symmetry_3
_geom_angle_publ_flag
F2 Ga1 F1 179.30(18) . . ?
F2 Ga1 F4 90.50(13) . . ?
F1 Ga1 F4 89.99(13) . . ?
F2 Ga1 F4 90.50(13) . 4_565 ?
F1 Ga1 F4 89.99(13) . 4_565 ?
F4 Ga1 F4 91.4(2) . 4_565 ?
F2 Ga1 F3 89.94(13) . 4_565 ?
F1 Ga1 F3 89.56(13) . 4_565 ?
F4 Ga1 F3 179.37(13) . 4_565 ?
F4 Ga1 F3 89.00(15) 4_565 4_565 ?
F2 Ga1 F3 89.94(13) . . ?
F1 Ga1 F3 89.56(13) . . ?
F4 Ga1 F3 89.00(15) . . ?
F4 Ga1 F3 179.37(13) 4_565 . ?
F3 Ga1 F3 90.6(2) 4_565 . ?
O2 Co1 O1 178.3(3) . . ?
O2 Co1 O3 89.1(2) . 4_565 ?
O1 Co1 O3 89.8(2) . 4_565 ?
O2 Co1 O3 89.1(2) . . ?
O1 Co1 O3 89.8(2) . . ?
O3 Co1 O3 89.8(3) 4_565 . ?
O2 Co1 O4 90.6(2) . 4_565 ?
O1 Co1 O4 90.6(2) . 4_565 ?
O3 Co1 O4 91.5(3) 4_565 4_565 ?
O3 Co1 O4 178.7(3) . 4_565 ?
O2 Co1 O4 90.6(2) . . ?
O1 Co1 O4 90.6(2) . . ?
O3 Co1 O4 178.7(3) 4_565 . ?
O3 Co1 O4 91.5(3) . . ?
O4 Co1 O4 87.2(4) 4_565 . ?
Co1 O1 H1W 122.1 . . ?
Co1 O1 H2W 124.3 . . ?
H1W O1 H2W 113.6 . . ?
Co1 O2 H3W 123.5 . . ?
Co1 O2 H4W 123.8 . . ?
H3W O2 H4W 112.7 . . ?
Co1 O3 H5W 121.4 . . ?
Co1 O3 H6W 121.5 . . ?
H5W O3 H6W 109.4 . . ?
Co1 O4 H7W 123.6 . . ?
Co1 O4 H8W 123.6 . . ?
H7W O4 H8W 111.0 . . ?
C2 N1 C1 112.8(4) . . ?
C2 N1 H1A 109.0 . . ?
C1 N1 H1A 109.0 . . ?
C2 N1 H1B 109.0 . . ?
C1 N1 H1B 109.0 . . ?
H1A N1 H1B 107.8 . . ?
N1 C1 C2 109.5(5) . 3_766 ?
N1 C1 H1C 109.8 . . ?
C2 C1 H1C 109.8 3_766 . ?
N1 C1 H1D 109.8 . . ?
C2 C1 H1D 109.8 3_766 . ?
H1C C1 H1D 108.2 . . ?
N1 C2 C1 110.6(5) . 3_766 ?
N1 C2 H2A 109.5 . . ?
C1 C2 H2A 109.5 3_766 . ?
N1 C2 H2B 109.5 . . ?
C1 C2 H2B 109.5 3_766 . ?
H2A C2 H2B 108.1 . . ?

loop_
_geom_bond_atom_site_label_1
_geom_bond_atom_site_label_2
_geom_bond_distance
_geom_bond_site_symmetry_2
_geom_bond_publ_flag
Ga1 F2 1.873(4) . ?
Ga1 F1 1.879(4) . ?
Ga1 F4 1.894(3) . ?
Ga1 F4 1.894(3) 4_565 ?
Ga1 F3 1.901(3) 4_565 ?
Ga1 F3 1.901(3) . ?
Co1 O2 2.065(7) . ?
Co1 O1 2.067(6) . ?
Co1 O3 2.072(5) 4_565 ?
Co1 O3 2.072(5) . ?
Co1 O4 2.086(5) 4_565 ?
Co1 O4 2.086(5) . ?
O1 H1W 0.8297 . ?
O1 H2W 0.8078 . ?
O2 H3W 0.8248 . ?
O2 H4W 0.8260 . ?
O3 H5W 0.8346 . ?
O3 H6W 0.8310 . ?
O4 H7W 0.8302 . ?
O4 H8W 0.8310 . ?
N1 C2 1.481(7) . ?
N1 C1 1.494(7) . ?
N1 H1A 0.9000 . ?
N1 H1B 0.9000 . ?
C1 C2 1.501(8) 3_766 ?
C1 H1C 0.9700 . ?
C1 H1D 0.9700 . ?
C2 C1 1.501(8) 3_766 ?
C2 H2A 0.9700 . ?
C2 H2B 0.9700 . ?

loop_
_geom_hbond_atom_site_label_D
_geom_hbond_atom_site_label_H
_geom_hbond_atom_site_label_A
_geom_hbond_distance_DH
_geom_hbond_distance_HA
_geom_hbond_distance_DA
_geom_hbond_angle_DHA
_geom_hbond_site_symmetry_A
O1 H2W F2 0.81 1.75 2.555(7) 179.5 1_554
O2 H3W F1 0.82 1.78 2.573(7) 160.3 .
O3 H6W F3 0.83 2.21 2.618(6) 110.4 .
O4 H7W F4 0.83 1.79 2.588(6) 161.3 1_554
O4 H8W Cl1 0.83 2.38 3.192(5) 167.0 1_655
N1 H1A F4 0.90 1.91 2.736(5) 151.8 .
N1 H1A F1 0.90 2.24 2.879(5) 128.1 .
N1 H1B F3 0.90 1.86 2.745(5) 165.7 1_655
N1 H1B F2 0.90 2.36 2.877(5) 116.6 1_655

loop_
_geom_torsion_atom_site_label_1
_geom_torsion_atom_site_label_2
_geom_torsion_atom_site_label_3
_geom_torsion_atom_site_label_4
_geom_torsion
_geom_torsion_site_symmetry_1
_geom_torsion_site_symmetry_2
_geom_torsion_site_symmetry_3
_geom_torsion_site_symmetry_4
_geom_torsion_publ_flag
C2 N1 C1 C2 56.4(7) . . . 3_766 ?
C1 N1 C2 C1 -57.0(6) . . . 3_766 ?
